data_4063824
loop_
_publ_author_name
'Zhou, Wen'
'Tang, Liming'
'Patrick, Brian O.'
'Smith, Kevin M.'

_publ_section_title
;
 Electronic Effects in the Oxidative Addition of Iodomethane with
 Mixed-Aryl \b-Diketiminate Chromium Complexes
;
_journal_issue 3
_journal_name_full Organometallics
_journal_page_first 603
_journal_paper_doi 10.1021/om100961f
_journal_volume 30
_journal_year 2011
_chemical_formula_sum 'C30 H36 Cr F3 N2'
_chemical_formula_weight 533.61
_chemical_name_systematic
;
 ?
;
_space_group_IT_number 2
_symmetry_cell_setting triclinic
_symmetry_space_group_name_Hall '-P 1'
_symmetry_space_group_name_H-M 'P -1'
_atom_sites_solution_hydrogens geom
_atom_sites_solution_primary direct
_atom_sites_solution_secondary difmap
_audit_creation_method SHELXL-97
_cell_angle_alpha 80.996(7)
_cell_angle_beta 80.608(7)
_cell_angle_gamma 86.496(7)
_cell_formula_units_Z 2
_cell_length_a 9.3223(16)
_cell_length_b 9.7973(19)
_cell_length_c 15.129(3)
_cell_measurement_reflns_used 6081
_cell_measurement_temperature 173(2)
_cell_measurement_theta_max 27.71
_cell_measurement_theta_min 2.34
_cell_volume 1345.6(4)
_computing_structure_refinement 'SHELXL-97 (Sheldrick, 1997)'
_diffrn_ambient_temperature 173(2)
_diffrn_measured_fraction_theta_full 0.972
_diffrn_measured_fraction_theta_max 0.972
_diffrn_measurement_device_type 'Bruker X8 APEX II'
_diffrn_measurement_method 'area detector'
_diffrn_radiation_monochromator graphite
_diffrn_radiation_source 'fine-focus sealed tube'
_diffrn_radiation_type MoK\a
_diffrn_radiation_wavelength 0.71073
_diffrn_reflns_av_R_equivalents 0.0606
_diffrn_reflns_av_sigmaI/netI 0.0445
_diffrn_reflns_limit_h_max 8
_diffrn_reflns_limit_h_min -12
_diffrn_reflns_limit_k_max 12
_diffrn_reflns_limit_k_min -12
_diffrn_reflns_limit_l_max 19
_diffrn_reflns_limit_l_min -19
_diffrn_reflns_number 26808
_diffrn_reflns_theta_full 27.50
_diffrn_reflns_theta_max 27.50
_diffrn_reflns_theta_min 2.11
_exptl_absorpt_coefficient_mu 0.467
_exptl_absorpt_correction_T_max 0.946
_exptl_absorpt_correction_T_min 0.734
_exptl_absorpt_correction_type multi-scan
_exptl_crystal_colour black
_exptl_crystal_density_diffrn 1.317
_exptl_crystal_density_method 'not measured'
_exptl_crystal_description prism
_exptl_crystal_F_000 562
_exptl_crystal_size_max 0.45
_exptl_crystal_size_mid 0.25
_exptl_crystal_size_min 0.12
_refine_diff_density_max 1.114
_refine_diff_density_min -0.973
_refine_diff_density_rms 0.095
_refine_ls_extinction_method none
_refine_ls_goodness_of_fit_ref 1.063
_refine_ls_hydrogen_treatment constr
_refine_ls_matrix_type full
_refine_ls_number_parameters 360
_refine_ls_number_reflns 6006
_refine_ls_number_restraints 30
_refine_ls_restrained_S_all 1.063
_refine_ls_R_factor_all 0.0674
_refine_ls_R_factor_gt 0.0528
_refine_ls_shift/su_max 0.003
_refine_ls_shift/su_mean 0.000
_refine_ls_structure_factor_coef Fsqd
_refine_ls_weighting_details 'calc w=1/[\s^2^(Fo^2^)+(0.1002P)^2^+0.7650P] where P=(Fo^2^+2Fc^2^)/3'
_refine_ls_weighting_scheme calc
_refine_ls_wR_factor_gt 0.1433
_refine_ls_wR_factor_ref 0.1622
_reflns_number_gt 4897
_reflns_number_total 6006
_reflns_threshold_expression >2sigma(I)
_cod_data_source_file om100961f_si_003.cif
_cod_data_source_block 3d_CH3_4CF3
_cod_database_code 4063824

loop_
_symmetry_equiv_pos_as_xyz
'x, y, z'
'-x, -y, -z'

loop_
_atom_site_label
_atom_site_type_symbol
_atom_site_fract_x
_atom_site_fract_y
_atom_site_fract_z
_atom_site_U_iso_or_equiv
_atom_site_adp_type
_atom_site_occupancy
_atom_site_symmetry_multiplicity
_atom_site_calc_flag
_atom_site_refinement_flags
_atom_site_disorder_assembly
_atom_site_disorder_group
C1 C 0.6065(3) 0.4286(3) 0.17138(16) 0.0290(5) Uani 1 1 d . . .
H1A H 0.6407 0.3489 0.1408 0.043 Uiso 1 1 calc R . .
H1B H 0.6901 0.4738 0.1842 0.043 Uiso 1 1 calc R . .
H1C H 0.5522 0.4943 0.1322 0.043 Uiso 1 1 calc R . .
C2 C 0.5081(2) 0.3802(2) 0.25946(15) 0.0218(5) Uani 1 1 d . . .
C3 C 0.5791(2) 0.3398(2) 0.33505(16) 0.0242(5) Uani 1 1 d . . .
H3 H 0.6824 0.3382 0.3236 0.029 Uiso 1 1 calc R . .
C4 C 0.5148(2) 0.3017(2) 0.42542(16) 0.0227(5) Uani 1 1 d . . .
C5 C 0.6155(3) 0.2887(3) 0.49559(17) 0.0295(5) Uani 1 1 d . . .
H5A H 0.5923 0.3636 0.5322 0.044 Uiso 1 1 calc R . .
H5B H 0.7165 0.2949 0.4651 0.044 Uiso 1 1 calc R . .
H5C H 0.6028 0.1994 0.5349 0.044 Uiso 1 1 calc R . .
C6 C 0.2996(2) 0.4466(2) 0.18764(15) 0.0218(5) Uani 1 1 d . . .
C7 C 0.2831(3) 0.3786(3) 0.11520(15) 0.0249(5) Uani 1 1 d . . .
C8 C 0.2061(3) 0.4497(3) 0.04859(17) 0.0311(6) Uani 1 1 d . . .
H8 H 0.1925 0.4052 -0.0007 0.037 Uiso 1 1 calc R . .
C9 C 0.1506(3) 0.5805(3) 0.05287(18) 0.0345(6) Uani 1 1 d . . .
H9 H 0.0980 0.6258 0.0072 0.041 Uiso 1 1 calc R . .
C10 C 0.1707(3) 0.6483(3) 0.12398(18) 0.0305(5) Uani 1 1 d . . .
H10 H 0.1329 0.7402 0.1259 0.037 Uiso 1 1 calc R . .
C11 C 0.2454(2) 0.5832(2) 0.19234(16) 0.0238(5) Uani 1 1 d . . .
C12 C 0.3465(3) 0.2352(3) 0.10551(16) 0.0294(5) Uani 1 1 d . . .
H12 H 0.4005 0.2031 0.1573 0.035 Uiso 1 1 calc R . .
C13 C 0.2266(4) 0.1325(3) 0.1091(2) 0.0413(7) Uani 1 1 d . . .
H13A H 0.1622 0.1275 0.1675 0.062 Uiso 1 1 calc R . .
H13B H 0.2712 0.0407 0.1022 0.062 Uiso 1 1 calc R . .
H13C H 0.1702 0.1637 0.0600 0.062 Uiso 1 1 calc R . .
C14 C 0.4546(3) 0.2351(3) 0.01697(19) 0.0403(7) Uani 1 1 d . . .
H14A H 0.4025 0.2601 -0.0349 0.060 Uiso 1 1 calc R . .
H14B H 0.5006 0.1427 0.0153 0.060 Uiso 1 1 calc R . .
H14C H 0.5294 0.3024 0.0141 0.060 Uiso 1 1 calc R . .
C15 C 0.2729(3) 0.6608(2) 0.26710(16) 0.0249(5) Uani 1 1 d . . .
H15 H 0.2837 0.5910 0.3216 0.030 Uiso 1 1 calc R . .
C16 C 0.1497(3) 0.7633(3) 0.29487(18) 0.0309(5) Uani 1 1 d . . .
H16A H 0.1462 0.8407 0.2455 0.046 Uiso 1 1 calc R . .
H16B H 0.1669 0.7983 0.3493 0.046 Uiso 1 1 calc R . .
H16C H 0.0569 0.7167 0.3075 0.046 Uiso 1 1 calc R . .
C17 C 0.4153(3) 0.7373(3) 0.23917(19) 0.0326(6) Uani 1 1 d . . .
H17A H 0.4960 0.6708 0.2263 0.049 Uiso 1 1 calc R . .
H17B H 0.4324 0.7851 0.2885 0.049 Uiso 1 1 calc R . .
H17C H 0.4088 0.8050 0.1848 0.049 Uiso 1 1 calc R . .
C18 C 0.3261(2) 0.2331(2) 0.54571(15) 0.0227(5) Uani 1 1 d . . .
C19 C 0.2832(3) 0.3261(3) 0.60598(17) 0.0279(5) Uani 1 1 d . . .
H19 H 0.2833 0.4226 0.5847 0.034 Uiso 1 1 calc R . .
C20 C 0.2402(3) 0.2792(3) 0.69706(17) 0.0330(6) Uani 1 1 d . . .
H20 H 0.2108 0.3436 0.7380 0.040 Uiso 1 1 calc R . .
C21 C 0.2400(3) 0.1399(3) 0.72838(16) 0.0322(6) Uani 1 1 d . A .
C22 C 0.2798(3) 0.0454(3) 0.66861(18) 0.0342(6) Uani 1 1 d . . .
H22 H 0.2780 -0.0510 0.6902 0.041 Uiso 1 1 calc R . .
C23 C 0.3222(3) 0.0922(3) 0.57730(17) 0.0299(5) Uani 1 1 d . . .
H23 H 0.3487 0.0277 0.5361 0.036 Uiso 1 1 calc R . .
C24 C 0.2006(3) 0.0868(3) 0.82737(19) 0.0477(8) Uani 1 1 d D . .
C25 C 0.3296(3) 0.0777(3) 0.33799(18) 0.0293(5) Uani 1 1 d . . .
H25A H 0.4357 0.0840 0.3275 0.044 Uiso 1 1 calc R . .
H25B H 0.2977 0.0537 0.2839 0.044 Uiso 1 1 calc R . .
H25C H 0.3006 0.0061 0.3898 0.044 Uiso 1 1 calc R . .
C26 C 0.0174(3) 0.1673(3) 0.36787(19) 0.0321(6) Uani 1 1 d . . .
H26 H 0.0132 0.0799 0.3488 0.039 Uiso 1 1 calc R . .
C27 C 0.0153(3) 0.2965(3) 0.31306(18) 0.0325(6) Uani 1 1 d . . .
H27 H 0.0113 0.3121 0.2499 0.039 Uiso 1 1 calc R . .
C28 C 0.0202(3) 0.3998(3) 0.36852(17) 0.0291(5) Uani 1 1 d . . .
H28 H 0.0190 0.4969 0.3492 0.035 Uiso 1 1 calc R . .
C29 C 0.0271(3) 0.3333(3) 0.45683(17) 0.0283(5) Uani 1 1 d . . .
H29 H 0.0312 0.3772 0.5080 0.034 Uiso 1 1 calc R . .
C30 C 0.0269(3) 0.1904(3) 0.45609(17) 0.0299(5) Uani 1 1 d . . .
H30 H 0.0322 0.1207 0.5068 0.036 Uiso 1 1 calc R . .
N1 N 0.3663(2) 0.37663(19) 0.26267(12) 0.0205(4) Uani 1 1 d . . .
N2 N 0.3747(2) 0.2791(2) 0.45134(13) 0.0216(4) Uani 1 1 d . . .
F1 F 0.0754(8) 0.0254(11) 0.8455(10) 0.060(3) Uani 0.43(3) 1 d PD A 1
F2 F 0.1838(14) 0.1897(11) 0.8766(9) 0.061(3) Uani 0.43(3) 1 d PD A 1
F3 F 0.2962(13) -0.0015(14) 0.8611(14) 0.080(5) Uani 0.43(3) 1 d PD A 1
Cr1 Cr 0.23495(4) 0.26442(4) 0.36478(2) 0.01937(14) Uani 1 1 d . . .
F1B F 0.1045(16) -0.0120(18) 0.8441(8) 0.125(5) Uani 0.57(3) 1 d PD A 2
F2B F 0.1473(17) 0.1814(12) 0.8773(7) 0.096(4) Uani 0.57(3) 1 d PD A 2
F3B F 0.3158(11) 0.0291(15) 0.8611(9) 0.056(2) Uani 0.57(3) 1 d PD A 2

loop_
_atom_site_aniso_label
_atom_site_aniso_U_11
_atom_site_aniso_U_22
_atom_site_aniso_U_33
_atom_site_aniso_U_23
_atom_site_aniso_U_13
_atom_site_aniso_U_12
C1 0.0251(12) 0.0391(14) 0.0217(12) -0.0034(10) 0.0000(9) -0.0050(10)
C2 0.0238(11) 0.0216(11) 0.0203(11) -0.0041(9) -0.0025(8) -0.0018(8)
C3 0.0183(11) 0.0300(12) 0.0246(12) -0.0033(9) -0.0043(9) -0.0013(9)
C4 0.0232(11) 0.0241(11) 0.0220(11) -0.0021(9) -0.0089(9) 0.0001(9)
C5 0.0255(12) 0.0393(14) 0.0243(12) 0.0016(10) -0.0102(9) -0.0053(10)
C6 0.0206(11) 0.0293(12) 0.0156(10) -0.0007(9) -0.0036(8) -0.0049(9)
C7 0.0245(12) 0.0341(13) 0.0165(11) -0.0026(9) -0.0030(8) -0.0073(9)
C8 0.0312(13) 0.0453(15) 0.0189(12) -0.0047(10) -0.0082(9) -0.0077(11)
C9 0.0319(14) 0.0483(16) 0.0242(13) 0.0017(11) -0.0142(10) -0.0017(11)
C10 0.0288(13) 0.0356(14) 0.0273(13) -0.0018(10) -0.0091(10) 0.0011(10)
C11 0.0224(11) 0.0292(12) 0.0200(11) -0.0030(9) -0.0032(8) -0.0046(9)
C12 0.0369(14) 0.0349(13) 0.0176(11) -0.0061(10) -0.0037(9) -0.0058(10)
C13 0.0584(19) 0.0387(15) 0.0294(14) -0.0061(12) -0.0080(12) -0.0167(13)
C14 0.0481(17) 0.0460(17) 0.0264(14) -0.0116(12) 0.0014(12) -0.0021(13)
C15 0.0274(12) 0.0265(12) 0.0210(11) -0.0023(9) -0.0055(9) -0.0016(9)
C16 0.0275(13) 0.0316(13) 0.0332(14) -0.0063(11) -0.0026(10) -0.0010(10)
C17 0.0259(13) 0.0404(15) 0.0337(14) -0.0134(11) -0.0023(10) -0.0046(10)
C18 0.0206(11) 0.0315(12) 0.0170(11) -0.0029(9) -0.0065(8) -0.0023(9)
C19 0.0270(12) 0.0332(13) 0.0252(12) -0.0055(10) -0.0070(9) -0.0024(10)
C20 0.0268(13) 0.0527(17) 0.0228(12) -0.0124(12) -0.0064(10) -0.0031(11)
C21 0.0206(12) 0.0565(18) 0.0189(12) 0.0006(11) -0.0061(9) -0.0048(11)
C22 0.0314(14) 0.0388(15) 0.0295(14) 0.0077(11) -0.0071(10) -0.0053(11)
C23 0.0336(13) 0.0317(13) 0.0245(12) -0.0028(10) -0.0062(10) -0.0006(10)
C24 0.0304(15) 0.087(3) 0.0232(14) 0.0057(15) -0.0064(11) -0.0110(15)
C25 0.0348(13) 0.0257(12) 0.0286(13) -0.0056(10) -0.0079(10) 0.0014(10)
C26 0.0235(12) 0.0380(14) 0.0372(14) -0.0114(11) -0.0029(10) -0.0096(10)
C27 0.0206(12) 0.0535(17) 0.0238(12) -0.0009(11) -0.0079(9) -0.0061(11)
C28 0.0203(11) 0.0302(13) 0.0332(14) 0.0025(10) -0.0011(9) -0.0002(9)
C29 0.0205(12) 0.0368(14) 0.0272(12) -0.0069(10) 0.0002(9) -0.0026(10)
C30 0.0228(12) 0.0354(14) 0.0279(13) 0.0034(10) 0.0008(9) -0.0054(10)
N1 0.0236(10) 0.0237(10) 0.0148(9) -0.0035(7) -0.0038(7) -0.0024(7)
N2 0.0241(10) 0.0246(10) 0.0165(9) -0.0016(7) -0.0057(7) -0.0026(7)
F1 0.032(4) 0.098(6) 0.040(4) 0.026(3) -0.001(2) -0.021(4)
F2 0.079(6) 0.090(6) 0.018(3) -0.017(3) -0.004(4) -0.026(5)
F3 0.062(6) 0.113(9) 0.043(6) 0.035(6) -0.001(4) 0.027(7)
Cr1 0.0189(2) 0.0229(2) 0.0166(2) -0.00195(14) -0.00399(13) -0.00293(14)
F1B 0.126(7) 0.218(11) 0.032(4) 0.031(6) -0.019(5) -0.122(8)
F2B 0.084(6) 0.158(9) 0.025(3) 0.004(5) 0.009(3) 0.059(5)
F3B 0.049(3) 0.088(4) 0.026(3) 0.017(3) -0.016(2) -0.002(3)

loop_
_atom_type_symbol
_atom_type_description
_atom_type_scat_dispersion_real
_atom_type_scat_dispersion_imag
_atom_type_scat_source
C C 0.0033 0.0016 'International Tables Vol C Tables 4.2.6.8 and 6.1.1.4'
H H 0.0000 0.0000 'International Tables Vol C Tables 4.2.6.8 and 6.1.1.4'
N N 0.0061 0.0033 'International Tables Vol C Tables 4.2.6.8 and 6.1.1.4'
F F 0.0171 0.0103 'International Tables Vol C Tables 4.2.6.8 and 6.1.1.4'
Cr Cr 0.3209 0.6236 'International Tables Vol C Tables 4.2.6.8 and 6.1.1.4'

loop_
_geom_angle_atom_site_label_1
_geom_angle_atom_site_label_2
_geom_angle_atom_site_label_3
_geom_angle
C2 C1 H1A 109.5
C2 C1 H1B 109.5
H1A C1 H1B 109.5
C2 C1 H1C 109.5
H1A C1 H1C 109.5
H1B C1 H1C 109.5
N1 C2 C3 123.6(2)
N1 C2 C1 121.0(2)
C3 C2 C1 115.4(2)
C4 C3 C2 127.4(2)
C4 C3 H3 116.3
C2 C3 H3 116.3
N2 C4 C3 124.1(2)
N2 C4 C5 119.8(2)
C3 C4 C5 116.1(2)
C4 C5 H5A 109.5
C4 C5 H5B 109.5
H5A C5 H5B 109.5
C4 C5 H5C 109.5
H5A C5 H5C 109.5
H5B C5 H5C 109.5
C7 C6 C11 121.5(2)
C7 C6 N1 121.0(2)
C11 C6 N1 117.4(2)
C6 C7 C8 117.7(2)
C6 C7 C12 122.9(2)
C8 C7 C12 119.4(2)
C9 C8 C7 121.7(2)
C9 C8 H8 119.2
C7 C8 H8 119.2
C8 C9 C10 120.2(2)
C8 C9 H9 119.9
C10 C9 H9 119.9
C11 C10 C9 120.9(2)
C11 C10 H10 119.6
C9 C10 H10 119.6
C10 C11 C6 118.1(2)
C10 C11 C15 120.3(2)
C6 C11 C15 121.5(2)
C7 C12 C13 111.4(2)
C7 C12 C14 111.4(2)
C13 C12 C14 109.6(2)
C7 C12 H12 108.1
C13 C12 H12 108.1
C14 C12 H12 108.1
C12 C13 H13A 109.5
C12 C13 H13B 109.5
H13A C13 H13B 109.5
C12 C13 H13C 109.5
H13A C13 H13C 109.5
H13B C13 H13C 109.5
C12 C14 H14A 109.5
C12 C14 H14B 109.5
H14A C14 H14B 109.5
C12 C14 H14C 109.5
H14A C14 H14C 109.5
H14B C14 H14C 109.5
C11 C15 C16 113.8(2)
C11 C15 C17 110.53(19)
C16 C15 C17 109.2(2)
C11 C15 H15 107.7
C16 C15 H15 107.7
C17 C15 H15 107.7
C15 C16 H16A 109.5
C15 C16 H16B 109.5
H16A C16 H16B 109.5
C15 C16 H16C 109.5
H16A C16 H16C 109.5
H16B C16 H16C 109.5
C15 C17 H17A 109.5
C15 C17 H17B 109.5
H17A C17 H17B 109.5
C15 C17 H17C 109.5
H17A C17 H17C 109.5
H17B C17 H17C 109.5
C19 C18 C23 119.3(2)
C19 C18 N2 121.4(2)
C23 C18 N2 119.3(2)
C20 C19 C18 120.4(2)
C20 C19 H19 119.8
C18 C19 H19 119.8
C21 C20 C19 120.1(2)
C21 C20 H20 119.9
C19 C20 H20 119.9
C20 C21 C22 120.2(2)
C20 C21 C24 121.1(3)
C22 C21 C24 118.7(3)
C23 C22 C21 119.7(3)
C23 C22 H22 120.2
C21 C22 H22 120.2
C22 C23 C18 120.3(2)
C22 C23 H23 119.9
C18 C23 H23 119.9
F2B C24 F3 115.6(12)
F2B C24 F1 90.5(9)
F3 C24 F1 106.6(6)
F2B C24 F3B 106.7(5)
F3 C24 F3B 15.7(10)
F1 C24 F3B 120.9(10)
F2B C24 F1B 106.4(5)
F3 C24 F1B 89.6(10)
F1 C24 F1B 19.3(10)
F3B C24 F1B 104.8(5)
F2B C24 F2 15.3(9)
F3 C24 F2 106.4(6)
F1 C24 F2 105.3(6)
F3B C24 F2 95.0(10)
F1B C24 F2 119.9(10)
F2B C24 C21 114.5(6)
F3 C24 C21 114.7(9)
F1 C24 C21 112.0(7)
F3B C24 C21 110.7(7)
F1B C24 C21 113.1(5)
F2 C24 C21 111.2(7)
Cr1 C25 H25A 109.5
Cr1 C25 H25B 109.5
H25A C25 H25B 109.5
Cr1 C25 H25C 109.5
H25A C25 H25C 109.5
H25B C25 H25C 109.5
C27 C26 C30 107.7(2)
C27 C26 Cr1 72.70(14)
C30 C26 Cr1 71.80(14)
C27 C26 H26 126.2
C30 C26 H26 126.2
Cr1 C26 H26 121.1
C26 C27 C28 107.9(2)
C26 C27 Cr1 71.66(14)
C28 C27 Cr1 73.48(14)
C26 C27 H27 126.0
C28 C27 H27 126.0
Cr1 C27 H27 120.6
C29 C28 C27 107.9(2)
C29 C28 Cr1 72.22(14)
C27 C28 Cr1 70.80(14)
C29 C28 H28 126.1
C27 C28 H28 126.1
Cr1 C28 H28 122.6
C28 C29 C30 107.8(2)
C28 C29 Cr1 72.73(14)
C30 C29 Cr1 70.40(14)
C28 C29 H29 126.1
C30 C29 H29 126.1
Cr1 C29 H29 122.4
C29 C30 C26 108.7(2)
C29 C30 Cr1 74.15(14)
C26 C30 Cr1 72.29(14)
C29 C30 H30 125.6
C26 C30 H30 125.6
Cr1 C30 H30 119.7
C2 N1 C6 119.66(19)
C2 N1 Cr1 123.24(16)
C6 N1 Cr1 116.94(14)
C4 N2 C18 117.68(19)
C4 N2 Cr1 123.71(16)
C18 N2 Cr1 117.18(14)
N2 Cr1 N1 90.66(8)
N2 Cr1 C25 90.90(9)
N1 Cr1 C25 94.32(9)
N2 Cr1 C30 104.31(9)
N1 Cr1 C30 159.18(9)
C25 Cr1 C30 99.73(10)
N2 Cr1 C26 138.10(9)
N1 Cr1 C26 131.23(9)
C25 Cr1 C26 86.38(10)
C30 Cr1 C26 35.92(10)
N2 Cr1 C27 154.95(9)
N1 Cr1 C27 101.38(9)
C25 Cr1 C27 109.75(11)
C30 Cr1 C27 59.40(9)
C26 Cr1 C27 35.63(10)
N2 Cr1 C29 96.29(9)
N1 Cr1 C29 129.85(9)
C25 Cr1 C29 134.94(10)
C30 Cr1 C29 35.45(9)
C26 Cr1 C29 59.36(9)
C27 Cr1 C29 59.16(9)
N2 Cr1 C28 120.64(9)
N1 Cr1 C28 101.12(8)
C25 Cr1 C28 144.25(10)
C30 Cr1 C28 58.87(9)
C26 Cr1 C28 59.25(10)
C27 Cr1 C28 35.73(10)
C29 Cr1 C28 35.05(9)

loop_
_geom_bond_atom_site_label_1
_geom_bond_atom_site_label_2
_geom_bond_distance
C1 C2 1.516(3)
C1 H1A 0.9800
C1 H1B 0.9800
C1 H1C 0.9800
C2 N1 1.317(3)
C2 C3 1.406(3)
C3 C4 1.403(3)
C3 H3 0.9500
C4 N2 1.323(3)
C4 C5 1.514(3)
C5 H5A 0.9800
C5 H5B 0.9800
C5 H5C 0.9800
C6 C7 1.402(3)
C6 C11 1.409(3)
C6 N1 1.442(3)
C7 C8 1.404(3)
C7 C12 1.510(4)
C8 C9 1.360(4)
C8 H8 0.9500
C9 C10 1.392(4)
C9 H9 0.9500
C10 C11 1.391(3)
C10 H10 0.9500
C11 C15 1.521(3)
C12 C13 1.538(4)
C12 C14 1.539(4)
C12 H12 1.0000
C13 H13A 0.9800
C13 H13B 0.9800
C13 H13C 0.9800
C14 H14A 0.9800
C14 H14B 0.9800
C14 H14C 0.9800
C15 C16 1.529(3)
C15 C17 1.530(3)
C15 H15 1.0000
C16 H16A 0.9800
C16 H16B 0.9800
C16 H16C 0.9800
C17 H17A 0.9800
C17 H17B 0.9800
C17 H17C 0.9800
C18 C19 1.385(3)
C18 C23 1.389(4)
C18 N2 1.435(3)
C19 C20 1.384(4)
C19 H19 0.9500
C20 C21 1.373(4)
C20 H20 0.9500
C21 C22 1.387(4)
C21 C24 1.499(4)
C22 C23 1.386(4)
C22 H22 0.9500
C23 H23 0.9500
C24 F2B 1.310(6)
C24 F3 1.311(6)
C24 F1 1.315(6)
C24 F3B 1.321(5)
C24 F1B 1.326(6)
C24 F2 1.332(6)
C25 Cr1 2.052(2)
C25 H25A 0.9800
C25 H25B 0.9800
C25 H25C 0.9800
C26 C27 1.401(4)
C26 C30 1.406(4)
C26 Cr1 2.282(2)
C26 H26 0.9500
C27 C28 1.420(4)
C27 Cr1 2.296(2)
C27 H27 0.9500
C28 C29 1.402(4)
C28 Cr1 2.331(2)
C28 H28 0.9500
C29 C30 1.401(4)
C29 Cr1 2.324(2)
C29 H29 0.9500
C30 Cr1 2.276(2)
C30 H30 0.9500
N1 Cr1 2.0274(19)
N2 Cr1 2.0177(19)

loop_
_geom_torsion_atom_site_label_1
_geom_torsion_atom_site_label_2
_geom_torsion_atom_site_label_3
_geom_torsion_atom_site_label_4
_geom_torsion
N1 C2 C3 C4 -5.9(4)
C1 C2 C3 C4 174.5(2)
C2 C3 C4 N2 10.1(4)
C2 C3 C4 C5 -169.0(2)
C11 C6 C7 C8 -2.1(3)
N1 C6 C7 C8 174.7(2)
C11 C6 C7 C12 176.7(2)
N1 C6 C7 C12 -6.5(3)
C6 C7 C8 C9 0.8(4)
C12 C7 C8 C9 -178.1(2)
C7 C8 C9 C10 0.7(4)
C8 C9 C10 C11 -1.0(4)
C9 C10 C11 C6 -0.2(4)
C9 C10 C11 C15 177.0(2)
C7 C6 C11 C10 1.8(3)
N1 C6 C11 C10 -175.1(2)
C7 C6 C11 C15 -175.4(2)
N1 C6 C11 C15 7.8(3)
C6 C7 C12 C13 117.4(3)
C8 C7 C12 C13 -63.8(3)
C6 C7 C12 C14 -119.8(3)
C8 C7 C12 C14 59.0(3)
C10 C11 C15 C16 34.9(3)
C6 C11 C15 C16 -148.0(2)
C10 C11 C15 C17 -88.4(3)
C6 C11 C15 C17 88.7(3)
C23 C18 C19 C20 1.5(4)
N2 C18 C19 C20 -178.4(2)
C18 C19 C20 C21 0.1(4)
C19 C20 C21 C22 -1.4(4)
C19 C20 C21 C24 177.1(2)
C20 C21 C22 C23 1.1(4)
C24 C21 C22 C23 -177.4(2)
C21 C22 C23 C18 0.5(4)
C19 C18 C23 C22 -1.8(4)
N2 C18 C23 C22 178.1(2)
C20 C21 C24 F2B 9.6(9)
C22 C21 C24 F2B -171.9(8)
C20 C21 C24 F3 -127.5(8)
C22 C21 C24 F3 51.0(8)
C20 C21 C24 F1 110.8(6)
C22 C21 C24 F1 -70.7(6)
C20 C21 C24 F3B -111.0(8)
C22 C21 C24 F3B 67.5(8)
C20 C21 C24 F1B 131.7(10)
C22 C21 C24 F1B -49.8(11)
C20 C21 C24 F2 -6.7(7)
C22 C21 C24 F2 171.8(7)
C30 C26 C27 C28 -1.3(3)
Cr1 C26 C27 C28 -65.03(17)
C30 C26 C27 Cr1 63.74(17)
C26 C27 C28 C29 0.7(3)
Cr1 C27 C28 C29 -63.12(17)
C26 C27 C28 Cr1 63.84(17)
C27 C28 C29 C30 0.1(3)
Cr1 C28 C29 C30 -62.06(17)
C27 C28 C29 Cr1 62.20(17)
C28 C29 C30 C26 -0.9(3)
Cr1 C29 C30 C26 -64.52(17)
C28 C29 C30 Cr1 63.57(17)
C27 C26 C30 C29 1.4(3)
Cr1 C26 C30 C29 65.72(17)
C27 C26 C30 Cr1 -64.33(17)
C3 C2 N1 C6 166.8(2)
C1 C2 N1 C6 -13.6(3)
C3 C2 N1 Cr1 -18.0(3)
C1 C2 N1 Cr1 161.61(17)
C7 C6 N1 C2 89.7(3)
C11 C6 N1 C2 -93.4(3)
C7 C6 N1 Cr1 -85.8(2)
C11 C6 N1 Cr1 91.1(2)
C3 C4 N2 C18 176.5(2)
C5 C4 N2 C18 -4.4(3)
C3 C4 N2 Cr1 10.6(3)
C5 C4 N2 Cr1 -170.36(17)
C19 C18 N2 C4 88.8(3)
C23 C18 N2 C4 -91.1(3)
C19 C18 N2 Cr1 -104.3(2)
C23 C18 N2 Cr1 75.7(2)
C4 N2 Cr1 N1 -23.79(19)
C18 N2 Cr1 N1 170.20(17)
C4 N2 Cr1 C25 70.5(2)
C18 N2 Cr1 C25 -95.47(18)
C4 N2 Cr1 C30 170.82(18)
C18 N2 Cr1 C30 4.81(18)
C4 N2 Cr1 C26 156.13(18)
C18 N2 Cr1 C26 -9.9(2)
C4 N2 Cr1 C27 -143.2(2)
C18 N2 Cr1 C27 50.8(3)
C4 N2 Cr1 C29 -154.03(19)
C18 N2 Cr1 C29 39.96(18)
C4 N2 Cr1 C28 -127.15(19)
C18 N2 Cr1 C28 66.84(19)
C2 N1 Cr1 N2 27.44(18)
C6 N1 Cr1 N2 -157.24(16)
C2 N1 Cr1 C25 -63.51(19)
C6 N1 Cr1 C25 111.80(17)
C2 N1 Cr1 C30 164.0(2)
C6 N1 Cr1 C30 -20.7(3)
C2 N1 Cr1 C26 -152.48(17)
C6 N1 Cr1 C26 22.8(2)
C2 N1 Cr1 C27 -174.66(18)
C6 N1 Cr1 C27 0.65(18)
C2 N1 Cr1 C29 126.21(18)
C6 N1 Cr1 C29 -58.48(19)
C2 N1 Cr1 C28 148.89(18)
C6 N1 Cr1 C28 -35.80(17)
C29 C30 Cr1 N2 80.61(16)
C26 C30 Cr1 N2 -163.21(15)
C29 C30 Cr1 N1 -54.2(3)
C26 C30 Cr1 N1 62.0(3)
C29 C30 Cr1 C25 174.06(16)
C26 C30 Cr1 C25 -69.76(17)
C29 C30 Cr1 C26 -116.2(2)
C29 C30 Cr1 C27 -78.68(17)
C26 C30 Cr1 C27 37.50(16)
C26 C30 Cr1 C29 116.2(2)
C29 C30 Cr1 C28 -36.80(15)
C26 C30 Cr1 C28 79.38(17)
C27 C26 Cr1 N2 140.68(16)
C30 C26 Cr1 N2 24.8(2)
C27 C26 Cr1 N1 -39.4(2)
C30 C26 Cr1 N1 -155.34(15)
C27 C26 Cr1 C25 -132.01(17)
C30 C26 Cr1 C25 112.09(17)
C27 C26 Cr1 C30 115.9(2)
C30 C26 Cr1 C27 -115.9(2)
C27 C26 Cr1 C29 78.67(17)
C30 C26 Cr1 C29 -37.23(15)
C27 C26 Cr1 C28 37.68(15)
C30 C26 Cr1 C28 -78.22(17)
C26 C27 Cr1 N2 -91.9(3)
C28 C27 Cr1 N2 24.0(3)
C26 C27 Cr1 N1 150.84(15)
C28 C27 Cr1 N1 -93.27(15)
C26 C27 Cr1 C25 51.99(18)
C28 C27 Cr1 C25 167.88(15)
C26 C27 Cr1 C30 -37.81(15)
C28 C27 Cr1 C30 78.08(16)
C28 C27 Cr1 C26 115.9(2)
C26 C27 Cr1 C29 -79.29(16)
C28 C27 Cr1 C29 36.60(14)
C26 C27 Cr1 C28 -115.9(2)
C28 C29 Cr1 N2 137.36(15)
C30 C29 Cr1 N2 -105.89(15)
C28 C29 Cr1 N1 41.21(19)
C30 C29 Cr1 N1 157.95(14)
C28 C29 Cr1 C25 -125.03(17)
C30 C29 Cr1 C25 -8.3(2)
C28 C29 Cr1 C30 -116.7(2)
C28 C29 Cr1 C26 -79.03(17)
C30 C29 Cr1 C26 37.72(16)
C28 C29 Cr1 C27 -37.32(15)
C30 C29 Cr1 C27 79.43(17)
C30 C29 Cr1 C28 116.7(2)
C29 C28 Cr1 N2 -51.49(17)
C27 C28 Cr1 N2 -168.44(14)
C29 C28 Cr1 N1 -148.97(15)
C27 C28 Cr1 N1 94.08(15)
C29 C28 Cr1 C25 97.2(2)
C27 C28 Cr1 C25 -19.8(2)
C29 C28 Cr1 C30 37.24(15)
C27 C28 Cr1 C30 -79.71(16)
C29 C28 Cr1 C26 79.37(16)
C27 C28 Cr1 C26 -37.58(15)
C29 C28 Cr1 C27 116.9(2)
C27 C28 Cr1 C29 -116.9(2)
